data_7017359
loop_
_publ_author_name
'Botana, Luis'
'Ruiz, Jos\'e'
'Seco, Jos\'e Manuel'
'Mota, Antonio J.'
'Rodr\'iguez-Di\'eguez, Antonio'
'Sillanp\"a\"a, Reijo'
'Colacio, Enrique'

_publ_section_title
;
 Influence of the anions on the structure and magnetic properties of a
 series of bis(\m-diphenoxo)-bridged linear trinuclear copper(II)
 complexes: an experimental and theoretical study.
;
_journal_issue 46
_journal_name_full 'Dalton transactions (Cambridge, England : 2003)'
_journal_page_first 12462
_journal_page_last 12471
_journal_paper_doi 10.1039/c1dt11158b
_journal_volume 40
_journal_year 2011
_chemical_formula_sum 'C46 H72 B2 Cu3 F8 N4 O12'
_chemical_formula_weight 1237.32
_chemical_name_systematic
;
?
;
_space_group_IT_number 14
_symmetry_cell_setting monoclinic
_symmetry_space_group_name_Hall '-P 2yn'
_symmetry_space_group_name_H-M 'P 1 21/n 1'
_atom_sites_solution_hydrogens geom
_atom_sites_solution_primary direct
_atom_sites_solution_secondary difmap
_audit_creation_method SHELXL-97
_cell_angle_alpha 90.000(5)
_cell_angle_beta 106.495(5)
_cell_angle_gamma 90.000(5)
_cell_formula_units_Z 2
_cell_length_a 10.468(5)
_cell_length_b 17.721(5)
_cell_length_c 15.264(5)
_cell_measurement_reflns_used 3261
_cell_measurement_temperature 293(2)
_cell_measurement_theta_max 24.69
_cell_measurement_theta_min 2.33
_cell_volume 2715.0(18)
_computing_cell_refinement 'Bruker smart'
_computing_data_collection 'Bruker smart'
_computing_data_reduction 'Bruker smart'
_computing_molecular_graphics 'Bruker SHELXTL'
_computing_publication_material 'SHELXL-97 (Sheldrick, 1997)'
_computing_structure_refinement 'SHELXL-97 (Sheldrick, 1997)'
_computing_structure_solution 'SHELXL-97 (Sheldrick, 1990)'
_diffrn_ambient_temperature 293(2)
_diffrn_measured_fraction_theta_full 0.998
_diffrn_measured_fraction_theta_max 0.998
_diffrn_measurement_device_type 'Bruker Axs APEX automatic diffractometer'
_diffrn_measurement_method 'phi and omega scans'
_diffrn_radiation_monochromator graphite
_diffrn_radiation_source 'fine-focus sealed tube'
_diffrn_radiation_type MoK\a
_diffrn_radiation_wavelength 0.71069
_diffrn_reflns_av_R_equivalents 0.0310
_diffrn_reflns_av_sigmaI/netI 0.0421
_diffrn_reflns_limit_h_max 12
_diffrn_reflns_limit_h_min -12
_diffrn_reflns_limit_k_max 11
_diffrn_reflns_limit_k_min -21
_diffrn_reflns_limit_l_max 18
_diffrn_reflns_limit_l_min -18
_diffrn_reflns_number 14338
_diffrn_reflns_theta_full 25.00
_diffrn_reflns_theta_max 25.00
_diffrn_reflns_theta_min 1.80
_exptl_absorpt_coefficient_mu 1.253
_exptl_absorpt_correction_T_max 1.000
_exptl_absorpt_correction_T_min 0.854
_exptl_absorpt_correction_type empirical
_exptl_absorpt_process_details Empirical
_exptl_crystal_colour brown
_exptl_crystal_density_diffrn 1.514
_exptl_crystal_density_method 'not measured'
_exptl_crystal_description prismatic
_exptl_crystal_F_000 1282
_exptl_crystal_size_max 0.16
_exptl_crystal_size_mid 0.14
_exptl_crystal_size_min 0.10
_refine_diff_density_max 0.606
_refine_diff_density_min -0.354
_refine_diff_density_rms 0.069
_refine_ls_extinction_method none
_refine_ls_goodness_of_fit_ref 1.106
_refine_ls_hydrogen_treatment mixed
_refine_ls_matrix_type full
_refine_ls_number_parameters 354
_refine_ls_number_reflns 4779
_refine_ls_number_restraints 1
_refine_ls_restrained_S_all 1.106
_refine_ls_R_factor_all 0.0680
_refine_ls_R_factor_gt 0.0480
_refine_ls_shift/su_max 0.000
_refine_ls_shift/su_mean 0.000
_refine_ls_structure_factor_coef Fsqd
_refine_ls_weighting_details 'calc w=1/[\s^2^(Fo^2^)+(0.0720P)^2^+1.0587P] where P=(Fo^2^+2Fc^2^)/3'
_refine_ls_weighting_scheme calc
_refine_ls_wR_factor_gt 0.1329
_refine_ls_wR_factor_ref 0.1479
_reflns_number_gt 3377
_reflns_number_total 4779
_reflns_threshold_expression >2sigma(I)
_cod_data_source_file c1dt11158b.txt
_cod_data_source_block compound1
_cod_depositor_comments
;
The following automatic conversions were performed:

'_symmetry_cell_setting' value 'Monoclinic' changed to 'monoclinic'
according to /home/saulius/struct/CIF-dictionaries/cif_core.dic
dictionary named 'cif_core.dic' version 2.4.1 from
2010-06-29.

'_exptl_absorpt_correction_type' value 'Empirical'
changed to 'empirical' according to
/home/saulius/struct/CIF-dictionaries/cif_core.dic dictionary named
'cif_core.dic' version 2.4.1 from 2010-06-29.

Automatic conversion script
Id: cif_fix_values 1715 2011-07-08 13:25:40Z adriana 
;
_cod_original_cell_volume 2715.0(17)
_cod_original_sg_symbol_H-M P21/n
_cod_database_code 7017359

loop_
_symmetry_equiv_pos_as_xyz
'x, y, z'
'-x+1/2, y+1/2, -z+1/2'
'-x, -y, -z'
'x-1/2, -y-1/2, z-1/2'

loop_
_atom_site_label
_atom_site_type_symbol
_atom_site_fract_x
_atom_site_fract_y
_atom_site_fract_z
_atom_site_U_iso_or_equiv
_atom_site_adp_type
_atom_site_occupancy
_atom_site_symmetry_multiplicity
_atom_site_calc_flag
_atom_site_refinement_flags
Cu1 Cu 0.0000 0.0000 0.0000 0.03831(19) Uani 1 2 d S
Cu2 Cu -0.16786(4) -0.00249(2) -0.18911(3) 0.04100(18) Uani 1 1 d .
C1A C -0.2644(3) 0.08389(19) -0.0567(2) 0.0399(8) Uani 1 1 d .
C2A C -0.3275(3) 0.0771(2) 0.0125(2) 0.0435(9) Uani 1 1 d .
C3A C -0.4108(4) 0.1334(2) 0.0259(3) 0.0557(10) Uani 1 1 d .
H3A H -0.4493 0.1290 0.0735 0.067 Uiso 1 1 calc R
C4A C -0.4386(4) 0.1966(2) -0.0299(3) 0.0623(11) Uani 1 1 d .
C5A C -0.3804(4) 0.2010(2) -0.1003(3) 0.0549(10) Uani 1 1 d .
H5A H -0.4002 0.2420 -0.1399 0.066 Uiso 1 1 calc R
C6A C -0.2932(4) 0.1462(2) -0.1139(2) 0.0468(9) Uani 1 1 d .
C7A C -0.2316(4) 0.1535(2) -0.1911(2) 0.0535(10) Uani 1 1 d .
H7A1 H -0.1355 0.1567 -0.1663 0.064 Uiso 1 1 calc R
H7A2 H -0.2622 0.1999 -0.2240 0.064 Uiso 1 1 calc R
C8A C -0.2154(6) 0.1007(3) -0.3369(3) 0.0884(17) Uani 1 1 d .
H8A1 H -0.2787 0.0799 -0.3907 0.106 Uiso 1 1 calc R
H8A2 H -0.2087 0.1545 -0.3464 0.106 Uiso 1 1 calc R
C9A C -0.0895(5) 0.0669(3) -0.3261(4) 0.0877(17) Uani 1 1 d .
H9A1 H -0.0219 0.0957 -0.2822 0.105 Uiso 1 1 calc R
H9A2 H -0.0684 0.0680 -0.3840 0.105 Uiso 1 1 calc R
C10A C 0.0548(4) -0.0370(2) -0.2568(3) 0.0546(10) Uani 1 1 d .
H10A H 0.1009 0.0011 -0.2138 0.066 Uiso 1 1 calc R
H10B H 0.0949 -0.0381 -0.3068 0.066 Uiso 1 1 calc R
C11A C 0.0753(4) -0.1124(2) -0.2101(2) 0.0464(9) Uani 1 1 d .
C12A C 0.1465(4) -0.1695(2) -0.2380(3) 0.0565(10) Uani 1 1 d .
H12A H 0.1779 -0.1613 -0.2884 0.068 Uiso 1 1 calc R
C13A C 0.1715(4) -0.2377(2) -0.1929(3) 0.0587(11) Uani 1 1 d .
C14A C 0.1212(4) -0.2497(2) -0.1192(3) 0.0553(10) Uani 1 1 d .
H14A H 0.1363 -0.2957 -0.0886 0.066 Uiso 1 1 calc R
C15A C 0.0489(4) -0.1942(2) -0.0903(2) 0.0481(9) Uani 1 1 d .
C16A C 0.0270(3) -0.1238(2) -0.1344(2) 0.0437(9) Uani 1 1 d .
C17A C -0.5297(6) 0.2582(3) -0.0137(4) 0.0990(19) Uani 1 1 d .
H17A H -0.5131 0.3041 -0.0421 0.149 Uiso 1 1 calc R
H17B H -0.5128 0.2663 0.0508 0.149 Uiso 1 1 calc R
H17C H -0.6208 0.2434 -0.0394 0.149 Uiso 1 1 calc R
C18A C 0.2494(5) -0.2981(3) -0.2240(4) 0.0864(15) Uani 1 1 d .
H18A H 0.2752 -0.3362 -0.1777 0.130 Uiso 1 1 calc R
H18B H 0.3276 -0.2764 -0.2348 0.130 Uiso 1 1 calc R
H18C H 0.1952 -0.3204 -0.2795 0.130 Uiso 1 1 calc R
C21A C -0.3735(4) 0.0002(2) 0.1291(3) 0.0603(12) Uani 1 1 d .
H21A H -0.3482 0.0388 0.1749 0.090 Uiso 1 1 calc R
H21B H -0.3514 -0.0484 0.1572 0.090 Uiso 1 1 calc R
H21C H -0.4677 0.0028 0.1004 0.090 Uiso 1 1 calc R
C31A C -0.4120(5) 0.0796(3) -0.2897(3) 0.0798(15) Uani 1 1 d .
H31A H -0.4509 0.1256 -0.3186 0.120 Uiso 1 1 calc R
H31B H -0.4464 0.0687 -0.2391 0.120 Uiso 1 1 calc R
H31C H -0.4337 0.0390 -0.3330 0.120 Uiso 1 1 calc R
C32A C -0.1556(5) -0.0681(4) -0.3652(3) 0.099(2) Uani 1 1 d .
H32A H -0.1095 -0.0703 -0.4112 0.148 Uiso 1 1 calc R
H32B H -0.2455 -0.0515 -0.3922 0.148 Uiso 1 1 calc R
H32C H -0.1564 -0.1173 -0.3390 0.148 Uiso 1 1 calc R
C41A C 0.0090(5) -0.2739(2) 0.0265(3) 0.0746(14) Uani 1 1 d .
H41A H -0.0310 -0.3124 -0.0169 0.112 Uiso 1 1 calc R
H41B H -0.0344 -0.2724 0.0740 0.112 Uiso 1 1 calc R
H41C H 0.1019 -0.2849 0.0525 0.112 Uiso 1 1 calc R
B1B B -0.6661(6) -0.0587(5) -0.4003(4) 0.0840(19) Uani 1 1 d .
N1A N -0.2655(3) 0.08822(18) -0.2564(2) 0.0551(9) Uani 1 1 d .
N2A N -0.0872(4) -0.0147(2) -0.2932(2) 0.0572(9) Uani 1 1 d .
O1A O -0.1815(2) 0.02864(14) -0.06911(15) 0.0430(6) Uani 1 1 d .
O1M O -0.3347(4) -0.0889(2) -0.2247(3) 0.0961(15) Uani 1 1 d .
O2A O -0.3035(3) 0.01107(14) 0.06184(17) 0.0508(7) Uani 1 1 d .
O1W O 0.1000(4) 0.0968(2) -0.0835(2) 0.0712(10) Uiso 1 1 d D
O3A O -0.0421(2) -0.06948(13) -0.10545(14) 0.0428(6) Uani 1 1 d .
O4A O -0.0049(2) -0.20278(15) -0.01838(17) 0.0556(7) Uani 1 1 d .
F2B F -0.7707(4) -0.0996(3) -0.4446(2) 0.1531(18) Uani 1 1 d .
F3B F -0.7077(5) 0.0086(3) -0.3757(4) 0.1623(19) Uani 1 1 d .
F4B F -0.5987(4) -0.0914(3) -0.3221(2) 0.1404(15) Uani 1 1 d .
F4C F -0.5845(4) -0.0466(3) -0.4528(2) 0.1352(15) Uani 1 1 d .
C1M C -0.3312(5) -0.1543(3) -0.1752(4) 0.0997(19) Uani 1 1 d .
H1M1 H -0.2455 -0.1778 -0.1648 0.150 Uiso 1 1 calc R
H1M2 H -0.3992 -0.1882 -0.2086 0.150 Uiso 1 1 calc R
H1M3 H -0.3464 -0.1425 -0.1176 0.150 Uiso 1 1 calc R
H1M H -0.393(5) -0.087(3) -0.261(3) 0.071(18) Uiso 1 1 d .
H12W H 0.165(4) 0.102(2) -0.073(3) 0.050(12) Uiso 1 1 d .
H11W H 0.084(7) 0.132(3) -0.044(4) 0.15(3) Uiso 1 1 d D

loop_
_atom_site_aniso_label
_atom_site_aniso_U_11
_atom_site_aniso_U_22
_atom_site_aniso_U_33
_atom_site_aniso_U_23
_atom_site_aniso_U_13
_atom_site_aniso_U_12
Cu1 0.0408(4) 0.0397(4) 0.0310(3) 0.0002(2) 0.0046(3) 0.0041(3)
Cu2 0.0463(3) 0.0416(3) 0.0312(3) 0.00220(18) 0.0047(2) 0.00133(19)
C1A 0.0386(19) 0.040(2) 0.0362(18) -0.0006(15) 0.0026(15) 0.0028(16)
C2A 0.042(2) 0.046(2) 0.0384(18) 0.0027(17) 0.0050(16) 0.0026(17)
C3A 0.055(2) 0.064(3) 0.049(2) -0.002(2) 0.0165(19) 0.009(2)
C4A 0.070(3) 0.059(3) 0.056(2) 0.002(2) 0.014(2) 0.023(2)
C5A 0.063(2) 0.046(2) 0.049(2) 0.0022(19) 0.006(2) 0.008(2)
C6A 0.050(2) 0.045(2) 0.0422(19) 0.0007(17) 0.0077(17) 0.0014(18)
C7A 0.068(3) 0.042(2) 0.049(2) 0.0077(18) 0.0135(19) 0.004(2)
C8A 0.146(5) 0.065(3) 0.066(3) 0.021(3) 0.048(3) 0.017(3)
C9A 0.094(4) 0.092(4) 0.084(3) 0.048(3) 0.038(3) 0.026(3)
C10A 0.060(3) 0.059(3) 0.046(2) 0.003(2) 0.0189(19) 0.003(2)
C11A 0.046(2) 0.053(2) 0.0362(18) -0.0040(17) 0.0046(16) -0.0006(18)
C12A 0.059(2) 0.061(3) 0.049(2) -0.013(2) 0.0152(19) 0.001(2)
C13A 0.055(2) 0.056(3) 0.060(3) -0.015(2) 0.009(2) 0.004(2)
C14A 0.061(2) 0.040(2) 0.057(2) -0.0077(19) 0.005(2) 0.0008(19)
C15A 0.051(2) 0.040(2) 0.048(2) -0.0047(17) 0.0050(18) -0.0037(18)
C16A 0.043(2) 0.044(2) 0.0382(19) -0.0074(16) 0.0017(16) -0.0024(17)
C17A 0.125(4) 0.089(4) 0.090(4) 0.014(3) 0.041(3) 0.057(4)
C18A 0.102(4) 0.068(3) 0.092(3) -0.019(3) 0.031(3) 0.018(3)
C21A 0.058(3) 0.072(3) 0.055(2) 0.009(2) 0.025(2) -0.002(2)
C31A 0.077(3) 0.075(3) 0.062(3) 0.000(2) -0.020(2) 0.021(3)
C32A 0.088(4) 0.138(5) 0.053(3) -0.038(3) -0.006(3) 0.032(4)
C41A 0.110(4) 0.043(3) 0.072(3) 0.008(2) 0.030(3) -0.007(2)
B1B 0.076(4) 0.130(6) 0.046(3) -0.016(3) 0.017(3) -0.031(4)
N1A 0.079(2) 0.0463(19) 0.0392(17) 0.0065(14) 0.0157(17) 0.0073(17)
N2A 0.068(2) 0.067(2) 0.0339(16) 0.0056(15) 0.0106(16) 0.0144(18)
O1A 0.0435(14) 0.0489(14) 0.0334(12) 0.0011(11) 0.0058(11) 0.0061(12)
O1M 0.080(3) 0.085(3) 0.095(3) 0.027(2) -0.020(2) -0.029(2)
O2A 0.0530(16) 0.0556(17) 0.0470(15) 0.0073(12) 0.0191(13) 0.0040(12)
O3A 0.0493(14) 0.0416(14) 0.0344(12) -0.0006(11) 0.0068(11) 0.0068(12)
O4A 0.0684(18) 0.0417(16) 0.0580(16) 0.0082(13) 0.0199(14) 0.0034(13)
F2B 0.128(3) 0.224(5) 0.082(2) 0.014(3) -0.010(2) -0.104(3)
F3B 0.134(4) 0.159(4) 0.198(5) -0.041(3) 0.055(4) 0.016(3)
F4B 0.103(2) 0.218(5) 0.080(2) 0.025(2) -0.0075(19) -0.021(3)
F4C 0.149(3) 0.180(4) 0.106(2) -0.050(3) 0.081(2) -0.081(3)
C1M 0.083(4) 0.074(4) 0.139(5) 0.028(4) 0.027(4) -0.010(3)

loop_
_atom_type_symbol
_atom_type_description
_atom_type_scat_dispersion_real
_atom_type_scat_dispersion_imag
_atom_type_scat_source
C C 0.0033 0.0016 'International Tables Vol C Tables 4.2.6.8 and 6.1.1.4'
H H 0.0000 0.0000 'International Tables Vol C Tables 4.2.6.8 and 6.1.1.4'
B B 0.0013 0.0007 'International Tables Vol C Tables 4.2.6.8 and 6.1.1.4'
N N 0.0061 0.0033 'International Tables Vol C Tables 4.2.6.8 and 6.1.1.4'
O O 0.0106 0.0060 'International Tables Vol C Tables 4.2.6.8 and 6.1.1.4'
F F 0.0171 0.0103 'International Tables Vol C Tables 4.2.6.8 and 6.1.1.4'
Cu Cu 0.3201 1.2651 'International Tables Vol C Tables 4.2.6.8 and 6.1.1.4'

loop_
_geom_angle_atom_site_label_1
_geom_angle_atom_site_label_2
_geom_angle_atom_site_label_3
_geom_angle
_geom_angle_site_symmetry_1
_geom_angle_site_symmetry_3
O1A Cu1 O1A 180.00(19) . 3
O1A Cu1 O3A 103.59(10) . 3
O1A Cu1 O3A 76.41(10) 3 3
O1A Cu1 O3A 76.41(10) . .
O1A Cu1 O3A 103.59(10) 3 .
O3A Cu1 O3A 180.00(13) 3 .
O1A Cu1 Cu2 138.30(7) . 3
O1A Cu1 Cu2 41.70(7) 3 3
O3A Cu1 Cu2 41.67(7) 3 3
O3A Cu1 Cu2 138.33(7) . 3
O1A Cu1 Cu2 41.70(7) . .
O1A Cu1 Cu2 138.30(7) 3 .
O3A Cu1 Cu2 138.33(7) 3 .
O3A Cu1 Cu2 41.67(7) . .
Cu2 Cu1 Cu2 180.0 3 .
O3A Cu2 O1A 76.96(10) . .
O3A Cu2 N2A 95.44(12) . .
O1A Cu2 N2A 158.19(13) . .
O3A Cu2 N1A 164.72(12) . .
O1A Cu2 N1A 95.20(11) . .
N2A Cu2 N1A 87.09(13) . .
O3A Cu2 O1M 94.39(13) . .
O1A Cu2 O1M 99.13(14) . .
N2A Cu2 O1M 101.83(16) . .
N1A Cu2 O1M 99.85(15) . .
O3A Cu2 Cu1 42.20(7) . .
O1A Cu2 Cu1 41.80(7) . .
N2A Cu2 Cu1 120.82(10) . .
N1A Cu2 Cu1 124.42(9) . .
O1M Cu2 Cu1 116.93(11) . .
O1A C1A C6A 121.3(3) . .
O1A C1A C2A 120.0(3) . .
C6A C1A C2A 118.6(3) . .
O2A C2A C3A 124.1(3) . .
O2A C2A C1A 115.7(3) . .
C3A C2A C1A 120.2(3) . .
C2A C3A C4A 121.7(4) . .
C5A C4A C3A 117.5(4) . .
C5A C4A C17A 121.6(4) . .
C3A C4A C17A 120.9(4) . .
C4A C5A C6A 122.1(4) . .
C5A C6A C1A 119.8(3) . .
C5A C6A C7A 120.3(3) . .
C1A C6A C7A 119.8(3) . .
C6A C7A N1A 112.4(3) . .
C9A C8A N1A 112.2(4) . .
C8A C9A N2A 111.5(4) . .
N2A C10A C11A 114.1(3) . .
C12A C11A C16A 119.8(4) . .
C12A C11A C10A 121.2(3) . .
C16A C11A C10A 119.0(3) . .
C13A C12A C11A 121.8(4) . .
C12A C13A C14A 118.5(4) . .
C12A C13A C18A 120.7(4) . .
C14A C13A C18A 120.8(4) . .
C15A C14A C13A 121.0(4) . .
O4A C15A C14A 123.9(3) . .
O4A C15A C16A 115.6(3) . .
C14A C15A C16A 120.5(4) . .
O3A C16A C11A 121.2(3) . .
O3A C16A C15A 120.4(3) . .
C11A C16A C15A 118.3(3) . .
F2B B1B F4B 111.6(6) . .
F2B B1B F4C 110.9(5) . .
F4B B1B F4C 109.8(6) . .
F2B B1B F3B 109.8(6) . .
F4B B1B F3B 105.3(5) . .
F4C B1B F3B 109.4(6) . .
C31A N1A C8A 107.9(4) . .
C31A N1A C7A 109.5(3) . .
C8A N1A C7A 111.3(3) . .
C31A N1A Cu2 114.7(3) . .
C8A N1A Cu2 107.0(3) . .
C7A N1A Cu2 106.6(2) . .
C32A N2A C10A 109.4(3) . .
C32A N2A C9A 113.8(4) . .
C10A N2A C9A 107.2(3) . .
C32A N2A Cu2 115.7(3) . .
C10A N2A Cu2 109.4(2) . .
C9A N2A Cu2 100.7(3) . .
C1A O1A Cu2 123.6(2) . .
C1A O1A Cu1 132.2(2) . .
Cu2 O1A Cu1 96.51(10) . .
C1M O1M Cu2 122.5(3) . .
C2A O2A C21A 117.1(3) . .
C16A O3A Cu2 122.9(2) . .
C16A O3A Cu1 134.0(2) . .
Cu2 O3A Cu1 96.13(10) . .
C15A O4A C41A 118.2(3) . .

loop_
_geom_bond_atom_site_label_1
_geom_bond_atom_site_label_2
_geom_bond_distance
_geom_bond_site_symmetry_2
Cu1 O1A 1.961(2) .
Cu1 O1A 1.961(2) 3
Cu1 O3A 1.974(2) 3
Cu1 O3A 1.974(2) .
Cu1 Cu2 2.9226(9) 3
Cu1 Cu2 2.9226(9) .
Cu2 O3A 1.954(2) .
Cu2 O1A 1.957(2) .
Cu2 N2A 2.012(3) .
Cu2 N1A 2.022(3) .
Cu2 O1M 2.270(4) .
C1A O1A 1.357(4) .
C1A C6A 1.387(5) .
C1A C2A 1.401(5) .
C2A O2A 1.375(4) .
C2A C3A 1.378(5) .
C3A C4A 1.386(5) .
C4A C5A 1.380(6) .
C4A C17A 1.516(6) .
C5A C6A 1.387(5) .
C6A C7A 1.501(5) .
C7A N1A 1.503(5) .
C8A C9A 1.414(7) .
C8A N1A 1.483(5) .
C9A N2A 1.529(6) .
C10A N2A 1.485(5) .
C10A C11A 1.501(5) .
C11A C12A 1.393(5) .
C11A C16A 1.401(5) .
C12A C13A 1.379(6) .
C13A C14A 1.388(6) .
C13A C18A 1.502(6) .
C14A C15A 1.387(5) .
C15A O4A 1.378(4) .
C15A C16A 1.404(5) .
C16A O3A 1.351(4) .
C21A O2A 1.434(5) .
C31A N1A 1.480(6) .
C32A N2A 1.472(6) .
C41A O4A 1.422(5) .
B1B F2B 1.327(6) .
B1B F4B 1.335(7) .
B1B F4C 1.343(6) .
B1B F3B 1.358(8) .
O1M C1M 1.379(6) .
